data_8104302
loop_
_publ_author_name
'Breuer, K.H.'
'Eysel, W.'
'Mueller, R.'

_publ_section_title
;
 Structural and chemical varieties of dioptase, Cu6 (Si6 O18) (H2 O)6 II.
 Stuctural properties
;
_journal_name_full 'Zeitschrift fuer Kristallographie (149,1979-)'
_journal_page_first 15
_journal_page_last 23
_journal_volume 187
_journal_year 1989
_chemical_formula_sum 'Cu6 O18 Si6'
_chemical_name_systematic 'Cu6 (Si6 O18)'
_space_group_IT_number 148
_symmetry_space_group_name_Hall '-R 3'
_symmetry_space_group_name_H-M 'R -3 :H'
_cell_angle_alpha 90
_cell_angle_beta 90
_cell_angle_gamma 120
_cell_formula_units_Z 3
_cell_length_a 14.427
_cell_length_b 14.427
_cell_length_c 7.741
_cell_volume 1395.339
_citation_journal_id_ASTM ZEKRDZ
_cod_data_source_file Breuer_ZEKRDZ_1989_1195.cif
_cod_data_source_block Cu6O18Si6
_cod_database_code 8104302

loop_
_symmetry_equiv_pos_as_xyz
x,y,z
-y,x-y,z
-x+y,-x,z
-x,-y,-z
y,-x+y,-z
x-y,x,-z
x+2/3,y+1/3,z+1/3
-y+2/3,x-y+1/3,z+1/3
-x+y+2/3,-x+1/3,z+1/3
-x+2/3,-y+1/3,-z+1/3
y+2/3,-x+y+1/3,-z+1/3
x-y+2/3,x+1/3,-z+1/3
x+1/3,y+2/3,z+2/3
-y+1/3,x-y+2/3,z+2/3
-x+y+1/3,-x+2/3,z+2/3
-x+1/3,-y+2/3,-z+2/3
y+1/3,-x+y+2/3,-z+2/3
x-y+1/3,x+2/3,-z+2/3

loop_
_atom_site_label
_atom_site_type_symbol
_atom_site_fract_x
_atom_site_fract_y
_atom_site_fract_z
_atom_site_occupancy
_atom_site_U_iso_or_equiv
Cu1 Cu+2 0.4095 0.3992 0.0564 1 0.0
O3 O-2 0.1631 0.2734 0.2088 1 0.0
Si1 Si+4 0.1761 0.2154 0.0384 1 0.0
O1 O-2 0.0728 0.181 -0.0854 1 0.0
O2 O-2 0.2844 0.2978 -0.0675 1 0.0
